data_7034116
loop_
_publ_author_name
'Wright, Luka A.'
'Hope, Eric G.'
'Solan, Gregory A.'
'Cross, Warren B.'
'Singh, Kuldip'

_publ_section_title
;
 O,N,N-Pincer ligand effects on oxidatively induced carbon-chlorine
 coupling reactions at palladium.
;
_journal_issue 13
_journal_name_full 'Dalton transactions (Cambridge, England : 2003)'
_journal_page_first 6040
_journal_page_last 6051
_journal_paper_doi 10.1039/c5dt00062a
_journal_volume 44
_journal_year 2015
_chemical_formula_moiety 'C27 H30 N2 O3 Pd,0.75 C6 H14'
_chemical_formula_sum 'C31.5 H40.5 N2 O3 Pd'
_chemical_formula_weight 601.56
_chemical_name_systematic
; 
 ? 
;
_space_group_IT_number 15
_symmetry_cell_setting monoclinic
_symmetry_space_group_name_Hall '-C 2yc'
_symmetry_space_group_name_H-M 'C 1 2/c 1'
_atom_sites_solution_hydrogens geom
_atom_sites_solution_primary direct
_atom_sites_solution_secondary difmap
_audit_creation_method SHELXL-97
_audit_update_record
;
2015-02-09 deposited with the CCDC.
2015-02-18 downloaded from the CCDC.
;
_cell_angle_alpha 90.00
_cell_angle_beta 110.788(6)
_cell_angle_gamma 90.00
_cell_formula_units_Z 8
_cell_length_a 26.910(8)
_cell_length_b 14.159(4)
_cell_length_c 15.463(5)
_cell_measurement_reflns_used 847
_cell_measurement_temperature 150(2)
_cell_measurement_theta_max 28.322
_cell_measurement_theta_min 2.349
_cell_volume 5508(3)
_computing_cell_refinement 'Bruker SMART'
_computing_data_collection 'Bruker SMART'
_computing_data_reduction 'Bruker SHELXTL'
_computing_molecular_graphics 'Bruker SHELXTL'
_computing_publication_material 'Bruker SHELXTL'
_computing_structure_refinement 'SHELXL-97 (Sheldrick, 1997)'
_computing_structure_solution 'SHELXS-97 (Sheldrick, 1990)'
_diffrn_ambient_temperature 150(2)
_diffrn_measured_fraction_theta_full 0.996
_diffrn_measured_fraction_theta_max 0.996
_diffrn_measurement_device_type 'Bruker Apex 2000 CCD area detector'
_diffrn_measurement_method 'phi and omega scans'
_diffrn_radiation_monochromator graphite
_diffrn_radiation_source 'fine-focus sealed tube'
_diffrn_radiation_type MoK\a
_diffrn_radiation_wavelength 0.71073
_diffrn_reflns_av_R_equivalents 0.0834
_diffrn_reflns_av_sigmaI/netI 0.0799
_diffrn_reflns_limit_h_max 33
_diffrn_reflns_limit_h_min -33
_diffrn_reflns_limit_k_max 17
_diffrn_reflns_limit_k_min -16
_diffrn_reflns_limit_l_max 19
_diffrn_reflns_limit_l_min -19
_diffrn_reflns_number 21197
_diffrn_reflns_theta_full 26.00
_diffrn_reflns_theta_max 26.00
_diffrn_reflns_theta_min 1.62
_exptl_absorpt_coefficient_mu 0.709
_exptl_absorpt_correction_T_max 0.862
_exptl_absorpt_correction_T_min 0.579
_exptl_absorpt_correction_type empirical
_exptl_absorpt_process_details
;
absorption correction based on 7716 reflections(SADABS);Rint 0.0758 before
correction and 0.0515 after.
;
_exptl_crystal_colour orange
_exptl_crystal_density_diffrn 1.451
_exptl_crystal_density_method 'not measured'
_exptl_crystal_description block
_exptl_crystal_F_000 2508
_exptl_crystal_size_max 0.31
_exptl_crystal_size_mid 0.24
_exptl_crystal_size_min 0.13
_platon_squeeze_details
;
Disordered C6H14 was omitted using the SQUEEZE option of PLATON.The solvent
accessible voids are 954.4 \%A3 with an estimated 316e/cell to be added.Six
solvent C6H14 molecules/unit cell accounting for 300e were included in the
formula, FWt, (000) and density calculations. PLATON Reference:
Spek, A.L. (1990), Acta Cryst. A46, C-34.  
;
_refine_diff_density_max 1.092
_refine_diff_density_min -0.537
_refine_diff_density_rms 0.110
_refine_ls_extinction_method none
_refine_ls_goodness_of_fit_ref 0.959
_refine_ls_hydrogen_treatment constr
_refine_ls_matrix_type full
_refine_ls_number_parameters 304
_refine_ls_number_reflns 5402
_refine_ls_number_restraints 0
_refine_ls_restrained_S_all 0.959
_refine_ls_R_factor_all 0.0713
_refine_ls_R_factor_gt 0.0490
_refine_ls_shift/su_max 0.000
_refine_ls_shift/su_mean 0.000
_refine_ls_structure_factor_coef Fsqd
_refine_ls_weighting_details 'calc w=1/[\s^2^(Fo^2^)+(0.0476P)^2^+0.0000P] where P=(Fo^2^+2Fc^2^)/3'
_refine_ls_weighting_scheme calc
_refine_ls_wR_factor_gt 0.1019
_refine_ls_wR_factor_ref 0.1084
_reflns_number_gt 3979
_reflns_number_total 5402
_reflns_threshold_expression >2sigma(I)
_cod_data_source_file c5dt00062a1.cif
_cod_data_source_block 11004
_cod_depositor_comments
;
The following automatic conversions were performed:

'_symmetry_cell_setting' value 'Monoclinic' changed to 'monoclinic'
according to
/usr/data/users/saulius/crontab/automatic-downloads/rss-feeds/RSC/lib/dictionaries/cif_core.dic
dictionary named 'cif_core.dic' version 2.4.2 from 2011-04-26.

Automatic conversion script
Id: cif_fix_values 3008 2015-01-20 13:52:24Z robertas 

 Adding full bibliography for 7034115--7034122.cif.
;
_cod_original_sg_symbol_H-M C2/c
_cod_original_formula_sum 'C31.50 H40.50 N2 O3 Pd'
_cod_database_code 7034116

loop_
_symmetry_equiv_pos_as_xyz
'x, y, z'
'-x, y, -z+1/2'
'x+1/2, y+1/2, z'
'-x+1/2, y+1/2, -z+1/2'
'-x, -y, -z'
'x, -y, z-1/2'
'-x+1/2, -y+1/2, -z'
'x+1/2, -y+1/2, z-1/2'

loop_
_atom_site_label
_atom_site_type_symbol
_atom_site_fract_x
_atom_site_fract_y
_atom_site_fract_z
_atom_site_U_iso_or_equiv
_atom_site_adp_type
_atom_site_occupancy
_atom_site_symmetry_multiplicity
_atom_site_calc_flag
_atom_site_refinement_flags
Pd1 Pd 0.146478(12) 0.05874(2) 0.14034(2) 0.02649(11) Uani 1 1 d .
O2 O 0.18548(11) 0.1569(2) 0.09212(19) 0.0356(7) Uani 1 1 d .
O3 O 0.11927(16) 0.2577(3) 0.0513(3) 0.0836(14) Uani 1 1 d .
O1 O 0.11130(11) 0.0117(2) 0.01458(19) 0.0347(7) Uani 1 1 d .
N1 N 0.18444(13) 0.0942(2) 0.2731(2) 0.0271(8) Uani 1 1 d .
N2 N 0.11804(12) -0.0415(2) 0.1980(2) 0.0261(7) Uani 1 1 d .
C1 C 0.21499(16) 0.1798(3) 0.3002(3) 0.0291(9) Uani 1 1 d .
C2 C 0.18986(16) 0.2580(3) 0.3203(3) 0.0315(10) Uani 1 1 d .
C3 C 0.21952(18) 0.3416(3) 0.3431(3) 0.0380(11) Uani 1 1 d .
H3 H 0.2038 0.3967 0.3574 0.046 Uiso 1 1 calc R
C4 C 0.27076(18) 0.3452(3) 0.3452(3) 0.0393(11) Uani 1 1 d .
H4 H 0.2902 0.4025 0.3615 0.047 Uiso 1 1 calc R
C5 C 0.29431(18) 0.2668(3) 0.3240(3) 0.0418(11) Uani 1 1 d .
H5 H 0.3297 0.2709 0.3249 0.050 Uiso 1 1 calc R
C6 C 0.26695(17) 0.1811(3) 0.3013(3) 0.0323(10) Uani 1 1 d .
C7 C 0.17970(16) 0.0326(3) 0.3315(3) 0.0301(10) Uani 1 1 d .
C8 C 0.20783(18) 0.0396(3) 0.4347(3) 0.0372(11) Uani 1 1 d .
H8A H 0.2319 0.0941 0.4490 0.056 Uiso 1 1 calc R
H8B H 0.2284 -0.0182 0.4576 0.056 Uiso 1 1 calc R
H8C H 0.1816 0.0474 0.4647 0.056 Uiso 1 1 calc R
C9 C 0.14298(15) -0.0453(3) 0.2924(3) 0.0260(9) Uani 1 1 d .
C10 C 0.13160(17) -0.1134(3) 0.3447(3) 0.0346(10) Uani 1 1 d .
H10 H 0.1489 -0.1142 0.4100 0.042 Uiso 1 1 calc R
C11 C 0.09396(18) -0.1820(3) 0.3006(3) 0.0404(11) Uani 1 1 d .
H11 H 0.0855 -0.2309 0.3351 0.048 Uiso 1 1 calc R
C12 C 0.06949(17) -0.1777(3) 0.2069(3) 0.0390(11) Uani 1 1 d .
H12 H 0.0440 -0.2246 0.1766 0.047 Uiso 1 1 calc R
C13 C 0.08081(15) -0.1056(3) 0.1533(3) 0.0295(9) Uani 1 1 d .
C14 C 0.05348(16) -0.1006(3) 0.0529(3) 0.0313(10) Uani 1 1 d .
C15 C 0.06968(16) -0.0447(3) -0.0088(3) 0.0314(10) Uani 1 1 d .
C16 C 0.03939(17) -0.0499(3) -0.1045(3) 0.0381(11) Uani 1 1 d .
H16 H 0.0501 -0.0134 -0.1464 0.046 Uiso 1 1 calc R
C17 C -0.00430(18) -0.1051(4) -0.1387(3) 0.0440(12) Uani 1 1 d .
H17 H -0.0232 -0.1073 -0.2035 0.053 Uiso 1 1 calc R
C18 C -0.02133(18) -0.1575(3) -0.0805(3) 0.0446(12) Uani 1 1 d .
H18 H -0.0523 -0.1954 -0.1045 0.054 Uiso 1 1 calc R
C19 C 0.00661(17) -0.1551(3) 0.0130(3) 0.0412(11) Uani 1 1 d .
H19 H -0.0059 -0.1915 0.0527 0.049 Uiso 1 1 calc R
C20 C 0.29379(18) 0.0948(3) 0.2791(3) 0.0418(11) Uani 1 1 d .
H20 H 0.2662 0.0444 0.2559 0.050 Uiso 1 1 calc R
C21 C 0.3164(2) 0.1138(4) 0.2044(4) 0.0579(14) Uani 1 1 d .
H21A H 0.2878 0.1336 0.1477 0.087 Uiso 1 1 calc R
H21B H 0.3330 0.0562 0.1922 0.087 Uiso 1 1 calc R
H21C H 0.3431 0.1640 0.2247 0.087 Uiso 1 1 calc R
C22 C 0.3369(3) 0.0573(4) 0.3666(4) 0.0753(18) Uani 1 1 d .
H22A H 0.3526 -0.0001 0.3516 0.113 Uiso 1 1 calc R
H22B H 0.3211 0.0426 0.4132 0.113 Uiso 1 1 calc R
H22C H 0.3646 0.1053 0.3910 0.113 Uiso 1 1 calc R
C23 C 0.13279(18) 0.2572(3) 0.3185(3) 0.0432(12) Uani 1 1 d .
H23 H 0.1165 0.1958 0.2907 0.052 Uiso 1 1 calc R
C24 C 0.09976(19) 0.3351(4) 0.2589(4) 0.0572(14) Uani 1 1 d .
H24A H 0.1140 0.3965 0.2857 0.086 Uiso 1 1 calc R
H24B H 0.0629 0.3292 0.2559 0.086 Uiso 1 1 calc R
H24C H 0.1009 0.3304 0.1965 0.086 Uiso 1 1 calc R
C25 C 0.1311(2) 0.2619(4) 0.4162(4) 0.0679(16) Uani 1 1 d .
H25A H 0.1441 0.3236 0.4435 0.102 Uiso 1 1 calc R
H25B H 0.1536 0.2120 0.4543 0.102 Uiso 1 1 calc R
H25C H 0.0944 0.2530 0.4134 0.102 Uiso 1 1 calc R
C26 C 0.1656(2) 0.2369(3) 0.0665(3) 0.0403(11) Uani 1 1 d .
C27 C 0.2025(2) 0.3114(4) 0.0544(4) 0.0625(15) Uani 1 1 d .
H27A H 0.1824 0.3557 0.0059 0.094 Uiso 1 1 calc R
H27B H 0.2303 0.2813 0.0367 0.094 Uiso 1 1 calc R
H27C H 0.2189 0.3456 0.1127 0.094 Uiso 1 1 calc R

loop_
_atom_site_aniso_label
_atom_site_aniso_U_11
_atom_site_aniso_U_22
_atom_site_aniso_U_33
_atom_site_aniso_U_23
_atom_site_aniso_U_13
_atom_site_aniso_U_12
Pd1 0.02874(18) 0.02425(17) 0.02499(18) -0.00105(14) 0.00770(12) -0.00244(15)
O2 0.0407(18) 0.0305(17) 0.0342(17) 0.0030(13) 0.0116(14) -0.0054(14)
O3 0.059(3) 0.060(3) 0.140(4) 0.037(3) 0.045(3) 0.010(2)
O1 0.0341(16) 0.0375(17) 0.0308(16) -0.0046(13) 0.0092(13) -0.0100(14)
N1 0.0305(19) 0.0257(18) 0.0236(18) -0.0013(14) 0.0078(15) -0.0015(14)
N2 0.0269(18) 0.0244(18) 0.0277(18) -0.0014(14) 0.0106(15) -0.0006(14)
C1 0.035(2) 0.024(2) 0.024(2) -0.0019(17) 0.0055(18) -0.0029(18)
C2 0.033(2) 0.031(2) 0.025(2) -0.0017(18) 0.0042(18) -0.0051(19)
C3 0.047(3) 0.025(2) 0.037(3) -0.0054(19) 0.009(2) -0.003(2)
C4 0.048(3) 0.028(2) 0.041(3) -0.005(2) 0.014(2) -0.014(2)
C5 0.030(2) 0.047(3) 0.047(3) -0.001(2) 0.012(2) -0.008(2)
C6 0.037(2) 0.028(2) 0.031(2) -0.0011(18) 0.0104(19) -0.006(2)
C7 0.033(2) 0.027(2) 0.031(2) -0.0021(18) 0.0130(19) -0.0010(17)
C8 0.045(3) 0.036(3) 0.028(2) -0.0016(19) 0.010(2) -0.005(2)
C9 0.031(2) 0.022(2) 0.027(2) -0.0003(17) 0.0131(17) 0.0006(17)
C10 0.039(3) 0.034(3) 0.031(2) 0.0003(19) 0.013(2) 0.000(2)
C11 0.050(3) 0.032(2) 0.044(3) 0.001(2) 0.023(2) -0.004(2)
C12 0.036(3) 0.036(3) 0.044(3) -0.004(2) 0.012(2) -0.008(2)
C13 0.025(2) 0.029(2) 0.036(2) -0.0001(19) 0.0130(19) 0.0023(18)
C14 0.024(2) 0.031(2) 0.037(3) -0.0087(19) 0.0100(19) -0.0005(18)
C15 0.027(2) 0.032(2) 0.034(2) -0.0057(19) 0.0088(18) 0.0019(18)
C16 0.035(2) 0.048(3) 0.029(2) -0.003(2) 0.0086(19) -0.006(2)
C17 0.036(3) 0.060(3) 0.031(3) -0.011(2) 0.006(2) -0.004(2)
C18 0.035(3) 0.052(3) 0.043(3) -0.014(2) 0.009(2) -0.012(2)
C19 0.040(3) 0.041(3) 0.044(3) -0.008(2) 0.017(2) -0.010(2)
C20 0.038(3) 0.035(3) 0.058(3) -0.009(2) 0.024(2) -0.007(2)
C21 0.065(4) 0.052(3) 0.066(4) -0.010(3) 0.035(3) -0.004(3)
C22 0.091(5) 0.065(4) 0.077(4) 0.009(3) 0.038(4) 0.032(4)
C23 0.038(3) 0.030(2) 0.056(3) -0.007(2) 0.009(2) -0.001(2)
C24 0.042(3) 0.052(3) 0.069(4) 0.003(3) 0.009(3) 0.011(3)
C25 0.068(4) 0.070(4) 0.079(4) 0.013(3) 0.041(3) 0.012(3)
C26 0.049(3) 0.043(3) 0.030(2) -0.002(2) 0.015(2) -0.005(2)
C27 0.071(4) 0.040(3) 0.084(4) 0.008(3) 0.037(3) -0.006(3)

loop_
_atom_type_symbol
_atom_type_description
_atom_type_scat_dispersion_real
_atom_type_scat_dispersion_imag
_atom_type_scat_source
C C 0.0033 0.0016 'International Tables Vol C Tables 4.2.6.8 and 6.1.1.4'
H H 0.0000 0.0000 'International Tables Vol C Tables 4.2.6.8 and 6.1.1.4'
N N 0.0061 0.0033 'International Tables Vol C Tables 4.2.6.8 and 6.1.1.4'
O O 0.0106 0.0060 'International Tables Vol C Tables 4.2.6.8 and 6.1.1.4'
Pd Pd -0.9988 1.0072 'International Tables Vol C Tables 4.2.6.8 and 6.1.1.4'

loop_
_geom_angle_atom_site_label_1
_geom_angle_atom_site_label_2
_geom_angle_atom_site_label_3
_geom_angle
O1 Pd1 N2 94.35(12)
O1 Pd1 N1 174.49(12)
N2 Pd1 N1 81.68(13)
O1 Pd1 O2 89.93(11)
N2 Pd1 O2 172.47(12)
N1 Pd1 O2 93.61(12)
C26 O2 Pd1 120.9(3)
C15 O1 Pd1 123.0(3)
C7 N1 C1 123.5(3)
C7 N1 Pd1 113.9(3)
C1 N1 Pd1 122.6(2)
C13 N2 C9 120.8(3)
C13 N2 Pd1 126.2(3)
C9 N2 Pd1 112.8(2)
C2 C1 C6 123.6(4)
C2 C1 N1 117.6(4)
C6 C1 N1 118.8(4)
C1 C2 C3 116.8(4)
C1 C2 C23 123.9(4)
C3 C2 C23 119.3(4)
C4 C3 C2 121.1(4)
C4 C3 H3 119.5
C2 C3 H3 119.5
C3 C4 C5 120.7(4)
C3 C4 H4 119.7
C5 C4 H4 119.7
C4 C5 C6 121.0(4)
C4 C5 H5 119.5
C6 C5 H5 119.5
C1 C6 C5 116.8(4)
C1 C6 C20 122.9(4)
C5 C6 C20 120.3(4)
N1 C7 C9 116.1(4)
N1 C7 C8 123.9(4)
C9 C7 C8 119.9(3)
C7 C8 H8A 109.5
C7 C8 H8B 109.5
H8A C8 H8B 109.5
C7 C8 H8C 109.5
H8A C8 H8C 109.5
H8B C8 H8C 109.5
C10 C9 N2 122.1(4)
C10 C9 C7 123.4(4)
N2 C9 C7 114.4(3)
C9 C10 C11 118.6(4)
C9 C10 H10 120.7
C11 C10 H10 120.7
C12 C11 C10 118.8(4)
C12 C11 H11 120.6
C10 C11 H11 120.6
C11 C12 C13 122.1(4)
C11 C12 H12 118.9
C13 C12 H12 118.9
N2 C13 C12 117.5(4)
N2 C13 C14 120.9(4)
C12 C13 C14 121.6(4)
C19 C14 C15 116.6(4)
C19 C14 C13 118.0(4)
C15 C14 C13 125.4(4)
O1 C15 C16 115.9(4)
O1 C15 C14 125.9(4)
C16 C15 C14 118.2(4)
C17 C16 C15 122.4(4)
C17 C16 H16 118.8
C15 C16 H16 118.8
C16 C17 C18 120.3(4)
C16 C17 H17 119.8
C18 C17 H17 119.8
C17 C18 C19 119.6(4)
C17 C18 H18 120.2
C19 C18 H18 120.2
C18 C19 C14 122.8(4)
C18 C19 H19 118.6
C14 C19 H19 118.6
C21 C20 C6 112.5(4)
C21 C20 C22 110.7(4)
C6 C20 C22 110.6(4)
C21 C20 H20 107.6
C6 C20 H20 107.6
C22 C20 H20 107.6
C20 C21 H21A 109.5
C20 C21 H21B 109.5
H21A C21 H21B 109.5
C20 C21 H21C 109.5
H21A C21 H21C 109.5
H21B C21 H21C 109.5
C20 C22 H22A 109.5
C20 C22 H22B 109.5
H22A C22 H22B 109.5
C20 C22 H22C 109.5
H22A C22 H22C 109.5
H22B C22 H22C 109.5
C24 C23 C2 112.2(4)
C24 C23 C25 110.7(4)
C2 C23 C25 111.4(4)
C24 C23 H23 107.4
C2 C23 H23 107.4
C25 C23 H23 107.4
C23 C24 H24A 109.5
C23 C24 H24B 109.5
H24A C24 H24B 109.5
C23 C24 H24C 109.5
H24A C24 H24C 109.5
H24B C24 H24C 109.5
C23 C25 H25A 109.5
C23 C25 H25B 109.5
H25A C25 H25B 109.5
C23 C25 H25C 109.5
H25A C25 H25C 109.5
H25B C25 H25C 109.5
O3 C26 O2 124.7(5)
O3 C26 C27 118.9(5)
O2 C26 C27 116.4(4)
C26 C27 H27A 109.5
C26 C27 H27B 109.5
H27A C27 H27B 109.5
C26 C27 H27C 109.5
H27A C27 H27C 109.5
H27B C27 H27C 109.5

loop_
_geom_bond_atom_site_label_1
_geom_bond_atom_site_label_2
_geom_bond_distance
Pd1 O1 1.953(3)
Pd1 N2 1.969(3)
Pd1 N1 2.006(3)
Pd1 O2 2.036(3)
O2 C26 1.257(5)
O3 C26 1.219(5)
O1 C15 1.317(5)
N1 C7 1.292(5)
N1 C1 1.441(5)
N2 C13 1.347(5)
N2 C9 1.374(5)
C1 C2 1.389(5)
C1 C6 1.393(6)
C2 C3 1.401(5)
C2 C23 1.526(6)
C3 C4 1.369(6)
C3 H3 0.9500
C4 C5 1.374(6)
C4 H4 0.9500
C5 C6 1.399(6)
C5 H5 0.9500
C6 C20 1.518(6)
C7 C9 1.462(5)
C7 C8 1.509(5)
C8 H8A 0.9800
C8 H8B 0.9800
C8 H8C 0.9800
C9 C10 1.361(5)
C10 C11 1.394(6)
C10 H10 0.9500
C11 C12 1.364(6)
C11 H11 0.9500
C12 C13 1.414(6)
C12 H12 0.9500
C13 C14 1.464(6)
C14 C19 1.420(6)
C14 C15 1.422(6)
C15 C16 1.416(5)
C16 C17 1.353(6)
C16 H16 0.9500
C17 C18 1.366(6)
C17 H17 0.9500
C18 C19 1.373(6)
C18 H18 0.9500
C19 H19 0.9500
C20 C21 1.509(6)
C20 C22 1.532(7)
C20 H20 1.0000
C21 H21A 0.9800
C21 H21B 0.9800
C21 H21C 0.9800
C22 H22A 0.9800
C22 H22B 0.9800
C22 H22C 0.9800
C23 C24 1.508(6)
C23 C25 1.530(7)
C23 H23 1.0000
C24 H24A 0.9800
C24 H24B 0.9800
C24 H24C 0.9800
C25 H25A 0.9800
C25 H25B 0.9800
C25 H25C 0.9800
C26 C27 1.506(6)
C27 H27A 0.9800
C27 H27B 0.9800
C27 H27C 0.9800

loop_
_geom_torsion_atom_site_label_1
_geom_torsion_atom_site_label_2
_geom_torsion_atom_site_label_3
_geom_torsion_atom_site_label_4
_geom_torsion
O1 Pd1 O2 C26 89.5(3)
N2 Pd1 O2 C26 -145.7(9)
N1 Pd1 O2 C26 -94.7(3)
N2 Pd1 O1 C15 20.6(3)
N1 Pd1 O1 C15 64.3(14)
O2 Pd1 O1 C15 -165.6(3)
O1 Pd1 N1 C7 -35.1(14)
N2 Pd1 N1 C7 9.0(3)
O2 Pd1 N1 C7 -165.1(3)
O1 Pd1 N1 C1 143.7(12)
N2 Pd1 N1 C1 -172.2(3)
O2 Pd1 N1 C1 13.7(3)
O1 Pd1 N2 C13 -8.6(3)
N1 Pd1 N2 C13 175.2(3)
O2 Pd1 N2 C13 -133.1(8)
O1 Pd1 N2 C9 167.1(3)
N1 Pd1 N2 C9 -9.1(3)
O2 Pd1 N2 C9 42.5(10)
C7 N1 C1 C2 -86.2(5)
Pd1 N1 C1 C2 95.2(4)
C7 N1 C1 C6 96.5(5)
Pd1 N1 C1 C6 -82.2(4)
C6 C1 C2 C3 -0.4(6)
N1 C1 C2 C3 -177.7(4)
C6 C1 C2 C23 179.5(4)
N1 C1 C2 C23 2.2(6)
C1 C2 C3 C4 0.1(6)
C23 C2 C3 C4 -179.8(4)
C2 C3 C4 C5 0.6(7)
C3 C4 C5 C6 -1.1(7)
C2 C1 C6 C5 0.0(6)
N1 C1 C6 C5 177.2(4)
C2 C1 C6 C20 -179.9(4)
N1 C1 C6 C20 -2.7(6)
C4 C5 C6 C1 0.7(6)
C4 C5 C6 C20 -179.3(4)
C1 N1 C7 C9 174.1(3)
Pd1 N1 C7 C9 -7.1(5)
C1 N1 C7 C8 -3.5(6)
Pd1 N1 C7 C8 175.3(3)
C13 N2 C9 C10 0.2(6)
Pd1 N2 C9 C10 -175.7(3)
C13 N2 C9 C7 -176.1(3)
Pd1 N2 C9 C7 8.0(4)
N1 C7 C9 C10 -176.8(4)
C8 C7 C9 C10 0.9(6)
N1 C7 C9 N2 -0.6(5)
C8 C7 C9 N2 177.1(3)
N2 C9 C10 C11 1.0(6)
C7 C9 C10 C11 176.9(4)
C9 C10 C11 C12 -0.8(6)
C10 C11 C12 C13 -0.5(7)
C9 N2 C13 C12 -1.4(5)
Pd1 N2 C13 C12 173.9(3)
C9 N2 C13 C14 178.9(3)
Pd1 N2 C13 C14 -5.8(5)
C11 C12 C13 N2 1.6(6)
C11 C12 C13 C14 -178.7(4)
N2 C13 C14 C19 -165.3(4)
C12 C13 C14 C19 15.0(6)
N2 C13 C14 C15 14.1(6)
C12 C13 C14 C15 -165.6(4)
Pd1 O1 C15 C16 161.8(3)
Pd1 O1 C15 C14 -19.2(5)
C19 C14 C15 O1 178.8(4)
C13 C14 C15 O1 -0.6(6)
C19 C14 C15 C16 -2.2(6)
C13 C14 C15 C16 178.4(4)
O1 C15 C16 C17 179.8(4)
C14 C15 C16 C17 0.7(6)
C15 C16 C17 C18 0.9(7)
C16 C17 C18 C19 -1.0(7)
C17 C18 C19 C14 -0.6(7)
C15 C14 C19 C18 2.2(6)
C13 C14 C19 C18 -178.3(4)
C1 C6 C20 C21 126.5(4)
C5 C6 C20 C21 -53.4(6)
C1 C6 C20 C22 -109.1(5)
C5 C6 C20 C22 70.9(6)
C1 C2 C23 C24 -127.2(4)
C3 C2 C23 C24 52.7(6)
C1 C2 C23 C25 108.0(5)
C3 C2 C23 C25 -72.1(5)
Pd1 O2 C26 O3 -14.3(6)
Pd1 O2 C26 C27 165.5(3)

loop_
_platon_squeeze_void_nr
_platon_squeeze_void_average_x
_platon_squeeze_void_average_y
_platon_squeeze_void_average_z
_platon_squeeze_void_volume
_platon_squeeze_void_count_electrons
_platon_squeeze_void_content
1 0.500 0.000 0.146 470 158 ' '
2 0.000 0.500 0.746 470 158 ' '
